data_7134265
loop_
_publ_author_name
'Lv, Jiaoyue'
'Lang, Yatao'
'Li, Chao-Jun'
'Zeng, Huiying'

_publ_section_title
;
 Visible-light-induced synthesis of bibenzofuranones <i>via</i> a
 cerium-mediated energy transfer process.
;
_journal_issue 20
_journal_name_full 'Chemical communications (Cambridge, England)'
_journal_page_first 4054
_journal_page_last 4057
_journal_paper_doi 10.1039/d4cc06761d
_journal_volume 61
_journal_year 2025
_chemical_formula_moiety 'C36 H32 Cl2 O4'
_chemical_formula_sum 'C36 H32 Cl2 O4'
_chemical_formula_weight 599.51
_space_group_crystal_system triclinic
_space_group_IT_number 2
_space_group_name_Hall '-P 1'
_space_group_name_H-M_alt 'P -1'
_atom_sites_solution_hydrogens geom
_atom_sites_solution_primary dual
_audit_creation_date 2025-01-16
_audit_creation_method
;
Olex2 1.5
(compiled 2024.02.16 svn.r378c4104 for OlexSys, GUI svn.r6928)
;
_audit_update_record
;
2025-01-16 deposited with the CCDC.	2025-02-06 downloaded from the CCDC.
;
_cell_angle_alpha 79.3380(10)
_cell_angle_beta 64.387(2)
_cell_angle_gamma 79.3720(10)
_cell_formula_units_Z 2
_cell_length_a 12.1015(2)
_cell_length_b 12.1074(2)
_cell_length_c 12.1083(2)
_cell_measurement_reflns_used 19197
_cell_measurement_temperature 294(2)
_cell_measurement_theta_max 75.0430
_cell_measurement_theta_min 4.0800
_cell_volume 1561.17(5)
_computing_cell_refinement 'CrysAlisPro 1.171.40.84a (Rigaku OD, 2020)'
_computing_data_collection 'CrysAlisPro 1.171.40.84a (Rigaku OD, 2020)'
_computing_data_reduction 'CrysAlisPro 1.171.40.84a (Rigaku OD, 2020)'
_computing_molecular_graphics 'Olex2 1.5 (Dolomanov et al., 2009)'
_computing_publication_material 'Olex2 1.5 (Dolomanov et al., 2009)'
_computing_structure_refinement 'SHELXL 2018/3 (Sheldrick, 2015)'
_computing_structure_solution 'SHELXT 2018/2 (Sheldrick, 2018)'
_diffrn_ambient_environment air
_diffrn_ambient_temperature 294(2)
_diffrn_detector 'Hybrid Pixel Array Detector'
_diffrn_detector_area_resol_mean 10.0000
_diffrn_detector_type HyPix
_diffrn_measured_fraction_theta_full 0.999
_diffrn_measured_fraction_theta_max 0.935
_diffrn_measurement_details
;
List of Runs (angles in degrees, time in seconds):

  # Type    Start    End  Width  t~exp~   \w     \q     \k     \f   Frames
#--------------------------------------------------------------------------
  1  \w    -55.00  13.00   0.50    0.50    --  -43.05  96.00-125.00  136
  2  \w      5.00  36.00   0.50    0.50    --   40.00  90.00   4.81   62
  3  \w     25.00  53.00   0.50    0.50    --   43.05  57.00   0.00   56
  4  \w     71.00 110.00   0.50    0.50    --   43.05  57.00   0.00   78
  5  \w     72.00  98.00   0.50    0.50    --   60.00  79.00 -61.19   52
  6  \w     75.00 118.00   0.50    0.50    --   43.05  37.00 -90.00   86
  7  \w    113.00 139.00   0.50    0.50    --   68.00  79.00-101.89   52
  8  \w     99.00 131.00   0.50    0.50    --   60.00  81.00-170.76   64
  9  \w     88.00 142.00   0.50    2.00    --  109.26  96.00-125.00  108
 10  \w     64.00  97.00   0.50    2.00    --   88.00  64.00-140.02   66
 11  \w     32.00  63.00   0.50    0.50    --   60.00  79.00 -61.19   62
 12  \w     34.00  59.00   0.50    0.50    --   64.00  80.00 -45.82   50
 13  \w     38.00  66.00   0.50    0.50    --   68.00  79.00-101.89   56
 14  \w     38.00  65.00   0.50    0.50    --   68.00  80.00-130.44   54
 15  \w     21.00  47.00   0.50    0.50    --   43.05  57.00 -90.00   52
 16  \w     22.00  52.00   0.50    0.50    --   43.05  37.00 -90.00   60
 17  \w      9.00  34.00   0.50    0.50    --   44.00  90.00 -65.03   50
 18  \w      9.00  35.00   0.50    0.50    --   44.00  91.00-118.22   52
 19  \w     30.00  56.00   0.50    0.50    --   60.00  81.00-170.76   52
 20  \w     37.00  63.00   0.50    0.50    --   68.00  81.00 -19.59   52
 21  \w     38.00  64.00   0.50    0.50    --   68.00  80.00  32.88   52
 22  \w     36.00  62.00   0.50    0.50    --   64.00  76.00  77.91   52
 23  \w     53.00 116.00   0.50    0.50    --   43.05  77.00 120.00  126
 24  \w     38.00  64.00   0.50    0.50    --   68.00  80.00  91.72   52
 25  \w     41.00  76.00   0.50    0.50    --   72.00  81.00 121.18   70
 26  \w     21.00  63.00   0.50    0.50    --   43.05  37.00 120.00   84
 27  \w     31.00  83.00   0.50    0.50    --   60.00  81.00 137.40  104
 28  \w     31.00  57.00   0.50    0.50    --   60.00  80.00  45.29   52
 29  \w     14.00  39.00   0.50    0.50    --   43.05  77.00 120.00   50
 30  \w      9.00  34.00   0.50    0.50    --   44.00  91.00 138.38   50
 31  \w    -71.00 -44.00   0.50    2.00    --  -72.00 -76.00  15.52   54
 32  \w    -41.00 -16.00   0.50    0.50    --  -48.00 -87.00   8.67   50
 33  \w    -41.00 -16.00   0.50    0.50    --  -48.00 -87.00  94.47   50
 34  \w    -73.00 -46.00   0.50    2.00    --  -76.00 -81.00  -2.14   54
 35  \w    -74.00 -49.00   0.50    2.00    --  -76.00 -71.00  44.25   50
 36  \w    -80.00 -54.00   0.50    2.00    --  -80.00 -69.00 105.80   52
 37  \w    -76.00 -49.00   0.50    2.00    --  -76.00 -75.00 146.34   54
 38  \w    -77.00 -48.00   0.50    2.00    --  -76.00 -75.00 168.45   58
 39  \w    -82.00 -52.00   0.50    2.00    --  -80.00 -75.00  91.04   60
 40  \w    -83.00 -57.00   0.50    2.00    --  -84.00 -74.00 134.64   52
 41  \w    -88.00 -63.00   0.50    2.00    --  -92.00 -76.00 124.12   50
 42  \w    -92.00 -60.00   0.50    2.00    --  -88.00 -75.00  76.90   64
 43  \w    -85.00 -59.00   0.50    2.00    --  -88.00 -77.00  34.26   52
 44  \w    -90.00 -50.00   0.50    2.00    --  -76.00 -69.00   5.64   80
 45  \w    -80.00 -54.00   0.50    2.00    --  -80.00 -70.00 -61.30   52
 46  \w    -78.00 -52.00   0.50    2.00    --  -80.00 -75.00 -91.48   52
 47  \w    -81.00 -55.00   0.50    2.00    --  -80.00 -69.00-141.38   52
 48  \w    -72.00 -46.00   0.50    2.00    --  -76.00 -78.00-164.33   52
 49  \w    -39.00 -14.00   0.50    0.50    --  -48.00 -89.00-168.80   50
 50  \w    -81.00 -56.00   0.50    2.00    --  -80.00 -68.00 -47.69   50
 51  \w    -84.00 -59.00   0.50    2.00    --  -88.00 -76.00 -18.85   50
 52  \w    -88.00 -63.00   0.50    2.00    --  -92.00 -76.00 -90.54   50
 53  \w    -83.00 -58.00   0.50    2.00    --  -84.00 -75.00-139.78   50
 54  \w    -92.00 -57.00   0.50    2.00    --  -84.00 -73.00-111.26   70
 55  \w    -96.00 -64.00   0.50    2.00    --  -92.00 -74.00-134.32   64
 56  \w   -103.00 -71.00   0.50    2.00    -- -100.00 -77.00 -57.39   64
 57  \w   -110.00 -60.00   0.50    2.00    --  -88.00 -74.00-164.04  100
 58  \w   -123.00 -87.00   0.50    2.00    -- -100.00 -77.00-180.00   72
 59  \w   -142.00-107.00   0.50    2.00    --  -92.00 -74.00-134.32   70
 60  \w   -142.00-110.00   0.50    2.00    --  -92.00 -76.00 -90.54   64
 61  \w   -139.00 -72.00   0.50    2.00    -- -100.00 -77.00 -30.00  134
 62  \w   -100.00 -68.00   0.50    2.00    --  -96.00 -75.00  58.23   64
 63  \w   -104.00 -66.00   0.50    2.00    --  -96.00 -80.00 118.29   76
 64  \w   -105.00 -72.00   0.50    2.00    -- -100.00 -77.00 107.09   66
 65  \w   -121.00 -65.00   0.50    2.00    --  -92.00 -73.00 172.95  112
 66  \w   -129.00 -67.00   0.50    2.00    --  -92.00 -68.00 145.08  124
 67  \w   -136.00 -98.00   0.50    2.00    -- -100.00 -96.00 125.00   76
 68  \w   -142.00-116.00   0.50    2.00    --  -88.00 -75.00  76.90   52
 69  \w   -131.00 -72.00   0.50    2.00    -- -100.00 -77.00  30.00  118
 70  \w   -120.00 -72.00   0.50    2.00    -- -100.00 -81.00  -1.11   96
 71  \w   -153.00-121.00   0.50    2.00    -- -100.00 -77.00 -57.39   64
 72  \w   -170.00 -67.00   0.50    2.00    --  -96.00 -76.00   9.40  206
 73  \w   -149.00-123.00   0.50    2.00    --  -92.00 -73.00 172.95   52
 74  \w   -156.00-123.00   0.50    2.00    --  -84.00 -74.00 134.64   66
 75  \w   -163.00-108.00   0.50    2.00    -- -100.00 -77.00 107.09  110
 76  \w   -150.00 -70.00   0.50    2.00    -- -100.00 -79.00  47.82  160
 77  \w    -54.00 -24.00   0.50    2.00    -- -100.00  45.00  90.00   60
 78  \w    -74.00 -31.00   0.50    2.00    -- -100.00  61.00  30.00   86
 79  \w    -80.00 -32.00   0.50    2.00    -- -100.00 136.00 110.89   96
 80  \w   -112.00 -40.00   0.50    2.00    -- -100.00 125.00   0.00  144
 81  \w    -59.00 -34.00   0.50    2.00    -- -100.00 147.00 -82.18   50
 82  \w    -76.00 -50.00   0.50    2.00    -- -100.00 125.00-180.00   52
 83  \w    -87.00 -26.00   0.50    2.00    -- -100.00  96.00-125.00  122
 84  \w   -114.00 -63.00   0.50    0.50    --  -43.05 179.00-150.00  102
 85  \w   -112.00 -36.00   0.50    2.00    -- -100.00 125.00 -90.00  152
 86  \w   -110.00 -79.00   0.50    2.00    -- -100.00 125.00-180.00   62
 87  \w   -127.00 -80.00   0.50    2.00    -- -100.00 147.00 -82.18   94
 88  \w   -120.00 -94.00   0.50    2.00    -- -100.00 136.00 110.89   52
 89  \w   -108.00 -26.00   0.50    2.00    -- -100.00  77.00 120.00  164
 90  \w    -17.00  76.00   0.50    0.50    --   43.05 -96.00 125.00  186
 91  \w     68.00 102.00   0.50    2.00    --  109.26 -96.00 125.00   68
 92  \w     60.00 110.00   0.50    2.00    --  109.26-125.00 120.00  100
 93  \w     38.00  64.00   0.50    2.00    --  109.26 -96.00 125.00   52
 94  \w     36.00 101.00   0.50    2.00    --  109.26 -94.00 -60.00  130
 95  \w     42.00  94.00   0.50    2.00    --  109.26 -94.00-180.00  104
 96  \w     30.00  71.00   0.50    0.50    --   43.05 -99.00-120.00   82
 97  \w     35.00  68.00   0.50    2.00    --  109.26 -61.00-150.00   66
 98  \w   -168.00 -71.00   0.50    2.00    -- -100.00 -78.00 -99.24  194
 99  \w   -170.00-106.00   0.50    2.00    --  -96.00 -75.00  58.23  128
100  \w   -174.00 -86.00   0.50    2.00    -- -100.00 -76.00 142.27  176
101  \w   -173.00 -72.00   0.50    2.00    -- -100.00 -78.00 -41.33  202
102  \w   -172.00 -72.00   0.50    2.00    -- -100.00 -76.00-138.41  200
103  \w   -170.00-140.00   0.50    2.00    -- -100.00 -77.00-180.00   60
104  \w   -174.00 -71.00   0.50    2.00    -- -100.00 -76.00  82.27  206
;
_diffrn_measurement_device 'four-circle diffractometer'
_diffrn_measurement_device_type 'ROD, Synergy Custom system, HyPix'
_diffrn_measurement_method '\w scans'
_diffrn_orient_matrix_type 'CrysAlisPro convention (1999,Acta A55,543-557)'
_diffrn_orient_matrix_UB_11 -0.0125941000
_diffrn_orient_matrix_UB_12 -0.1223895000
_diffrn_orient_matrix_UB_13 -0.0075951000
_diffrn_orient_matrix_UB_21 0.1161527000
_diffrn_orient_matrix_UB_22 -0.0007329000
_diffrn_orient_matrix_UB_23 -0.1224863000
_diffrn_orient_matrix_UB_31 0.0810029000
_diffrn_orient_matrix_UB_32 -0.0449511000
_diffrn_orient_matrix_UB_33 0.0716435000
_diffrn_radiation_monochromator mirror
_diffrn_radiation_probe x-ray
_diffrn_radiation_type 'Cu K\a'
_diffrn_radiation_wavelength 1.54184
_diffrn_reflns_av_R_equivalents 0.0499
_diffrn_reflns_av_unetI/netI 0.0275
_diffrn_reflns_Laue_measured_fraction_full 0.999
_diffrn_reflns_Laue_measured_fraction_max 0.935
_diffrn_reflns_limit_h_max 15
_diffrn_reflns_limit_h_min -14
_diffrn_reflns_limit_k_max 14
_diffrn_reflns_limit_k_min -14
_diffrn_reflns_limit_l_max 14
_diffrn_reflns_limit_l_min -14
_diffrn_reflns_number 42561
_diffrn_reflns_point_group_measured_fraction_full 0.999
_diffrn_reflns_point_group_measured_fraction_max 0.935
_diffrn_reflns_theta_full 67.684
_diffrn_reflns_theta_max 75.636
_diffrn_reflns_theta_min 3.741
_diffrn_source 'Rotating-anode X-ray tube'
_diffrn_source_type 'Rigaku (Cu) X-ray Source'
_exptl_absorpt_coefficient_mu 2.172
_exptl_absorpt_correction_T_max 1.00000
_exptl_absorpt_correction_T_min 0.58808
_exptl_absorpt_correction_type multi-scan
_exptl_absorpt_process_details
;
CrysAlisPro 1.171.40.84a (Rigaku Oxford Diffraction, 2020)
Empirical absorption correction using spherical harmonics,
implemented in SCALE3 ABSPACK scaling algorithm.
;
_exptl_crystal_colour 'clear light colourless'
_exptl_crystal_colour_lustre clear
_exptl_crystal_colour_modifier light
_exptl_crystal_colour_primary colourless
_exptl_crystal_density_diffrn 1.275
_exptl_crystal_description block
_exptl_crystal_F_000 628
_exptl_crystal_size_max 0.05
_exptl_crystal_size_mid 0.03
_exptl_crystal_size_min 0.02
_refine_diff_density_max 0.167
_refine_diff_density_min -0.337
_refine_diff_density_rms 0.032
_refine_ls_extinction_method none
_refine_ls_goodness_of_fit_ref 1.063
_refine_ls_hydrogen_treatment constr
_refine_ls_matrix_type full
_refine_ls_number_parameters 385
_refine_ls_number_reflns 6077
_refine_ls_number_restraints 0
_refine_ls_restrained_S_all 1.063
_refine_ls_R_factor_all 0.0547
_refine_ls_R_factor_gt 0.0425
_refine_ls_shift/su_max 0.000
_refine_ls_shift/su_mean 0.000
_refine_ls_structure_factor_coef Fsqd
_refine_ls_weighting_details 'w=1/[\s^2^(Fo^2^)+(0.0628P)^2^+0.2327P] where P=(Fo^2^+2Fc^2^)/3'
_refine_ls_weighting_scheme calc
_refine_ls_wR_factor_gt 0.1183
_refine_ls_wR_factor_ref 0.1262
_reflns_Friedel_coverage 0.000
_reflns_number_gt 4768
_reflns_number_total 6077
_reflns_threshold_expression 'I > 2\s(I)'
_cod_data_source_file d4cc06761d2.cif
_cod_data_source_block lvjiaoyue_0305
_cod_depositor_comments 'Adding full bibliography for 7134265.cif.'
_cod_database_code 7134265
_shelx_shelxl_version_number 2018/3
_shelx_space_group_comment
;
The symmetry employed for this shelxl refinement is uniquely defined
by the following loop, which should always be used as a source of
symmetry information in preference to the above space-group names.
They are only intended as comments.
;
_reflns_odcompleteness_completeness 99.98
_reflns_odcompleteness_iscentric 1
_reflns_odcompleteness_theta 66.97
_olex2_refinement_description
;
1. Fixed Uiso
 At 1.2 times of:
  All C(H) groups
 At 1.5 times of:
  All C(H,H,H) groups
2.a Aromatic/amide H refined with riding coordinates:
 C00G(H00G), C00I(H00I), C00J(H00J), C00K(H00K), C00N(H00N), C00O(H00O),
 C00P(H00P), C00Q(H00Q), C00R(H00R), C00S(H00S), C00T(H00T), C00U(H00U),
 C00W(H00W), C00Z(H00Z)
2.b Idealised Me refined as rotating group:
 C011(H01A,H01B,H01C), C012(H01D,H01E,H01F), C013(H01G,H01H,H01I), C014(H01J,
 H01K,H01L), C015(H01M,H01N,H01O), C016(H01P,H01Q,H01R)
;
_olex2_submission_special_instructions 'No special instructions were received'
_oxdiff_exptl_absorpt_empirical_details
;
Empirical correction (ABSPACK) includes:
- Absorption correction using spherical harmonics
- Frame scaling
;
_oxdiff_exptl_absorpt_empirical_full_max 2.475
_oxdiff_exptl_absorpt_empirical_full_min 0.646

loop_
_space_group_symop_operation_xyz
'x, y, z'
'-x, -y, -z'

loop_
_atom_site_label
_atom_site_type_symbol
_atom_site_fract_x
_atom_site_fract_y
_atom_site_fract_z
_atom_site_U_iso_or_equiv
_atom_site_adp_type
_atom_site_occupancy
_atom_site_site_symmetry_order
_atom_site_calc_flag
_atom_site_refinement_flags_posn
_atom_site_refinement_flags_adp
_atom_site_refinement_flags_occupancy
_atom_site_disorder_assembly
_atom_site_disorder_group
Cl1 Cl 0.87174(9) -0.06821(7) -0.03054(8) 0.1378(3) Uani 1 1 d . . . . .
Cl Cl 1.03120(8) 0.56813(7) 0.12766(9) 0.1383(3) Uani 1 1 d . . . . .
O003 O 0.46379(9) 0.17750(8) 0.45594(10) 0.0511(3) Uani 1 1 d . . . . .
O004 O 0.54428(10) 0.32250(8) 0.53629(9) 0.0513(3) Uani 1 1 d . . . . .
O005 O 0.55778(11) 0.42087(9) 0.24130(10) 0.0611(3) Uani 1 1 d . . . . .
O006 O 0.75873(11) 0.07898(10) 0.44234(11) 0.0614(3) Uani 1 1 d . . . . .
C007 C 0.54554(14) 0.26365(12) 0.64393(14) 0.0484(3) Uani 1 1 d . . . . .
C008 C 0.68404(14) 0.15329(12) 0.49715(15) 0.0493(3) Uani 1 1 d . . . . .
C009 C 0.35593(14) 0.23641(12) 0.45485(14) 0.0483(3) Uani 1 1 d . . . . .
C00A C 0.37228(15) 0.33671(12) 0.37674(14) 0.0504(3) Uani 1 1 d . . . . .
C00B C 0.50303(15) 0.34686(12) 0.31601(13) 0.0491(3) Uani 1 1 d . . . . .
C00C C 0.62342(14) 0.16338(12) 0.62752(14) 0.0501(3) Uani 1 1 d . . . . .
C00D C 0.63617(14) 0.26367(12) 0.43478(13) 0.0476(3) Uani 1 1 d . . . . .
C00E C 0.56523(14) 0.23622(12) 0.36411(13) 0.0475(3) Uani 1 1 d . . . . .
C00F C 0.64049(15) 0.16129(13) 0.26212(14) 0.0516(4) Uani 1 1 d . . . . .
C00G C 0.24242(15) 0.19899(13) 0.52291(16) 0.0548(4) Uani 1 1 d . . . . .
H00G H 0.234238 0.131527 0.575470 0.066 Uiso 1 1 calc R U . . .
C00H C 0.73816(15) 0.33871(13) 0.35947(14) 0.0519(4) Uani 1 1 d . . . . .
C00I C 0.47721(16) 0.30117(13) 0.75757(14) 0.0547(4) Uani 1 1 d . . . . .
H00I H 0.424501 0.368514 0.765791 0.066 Uiso 1 1 calc R U . . .
C00J C 0.27020(16) 0.40384(14) 0.36551(17) 0.0611(4) Uani 1 1 d . . . . .
H00J H 0.279009 0.472025 0.314135 0.073 Uiso 1 1 calc R U . . .
C00K C 0.63468(17) 0.09606(14) 0.72982(16) 0.0612(4) Uani 1 1 d . . . . .
H00K H 0.685927 0.027831 0.721030 0.073 Uiso 1 1 calc R U . . .
C00L C 0.13992(16) 0.26459(14) 0.51125(17) 0.0587(4) Uani 1 1 d . . . . .
C00M C 0.48923(17) 0.23532(14) 0.86008(15) 0.0587(4) Uani 1 1 d . . . . .
C00N C 0.56853(19) 0.13286(15) 0.84333(17) 0.0663(5) Uani 1 1 d . . . . .
H00N H 0.576153 0.088747 0.911787 0.080 Uiso 1 1 calc R U . . .
C00O C 0.62773(17) 0.04647(14) 0.28294(17) 0.0617(4) Uani 1 1 d . . . . .
H00O H 0.571556 0.016530 0.358785 0.074 Uiso 1 1 calc R U . . .
C00P C 0.15664(17) 0.36705(15) 0.43191(19) 0.0664(5) Uani 1 1 d . . . . .
H00P H 0.088112 0.411167 0.424443 0.080 Uiso 1 1 calc R U . . .
C00Q C 0.71744(18) 0.45352(14) 0.37209(17) 0.0623(4) Uani 1 1 d . . . . .
H00Q H 0.641635 0.483498 0.428259 0.075 Uiso 1 1 calc R U . . .
C00R C 0.72302(18) 0.20435(16) 0.14766(16) 0.0650(4) Uani 1 1 d . . . . .
H00R H 0.731039 0.281295 0.131083 0.078 Uiso 1 1 calc R U . . .
C00S C 0.85273(17) 0.29560(16) 0.27710(17) 0.0657(4) Uani 1 1 d . . . . .
H00S H 0.869209 0.218605 0.269398 0.079 Uiso 1 1 calc R U . . .
C00T C 0.6970(2) -0.02362(17) 0.1929(2) 0.0773(5) Uani 1 1 d . . . . .
H00T H 0.687236 -0.100130 0.207615 0.093 Uiso 1 1 calc R U . . .
C00U C 0.7938(2) 0.1337(2) 0.05759(19) 0.0826(6) Uani 1 1 d . . . . .
H00U H 0.849957 0.162867 -0.018696 0.099 Uiso 1 1 calc R U . . .
C00V C 0.01370(17) 0.22114(16) 0.5754(2) 0.0745(5) Uani 1 1 d . . . . .
C00W C 0.8076(2) 0.52352(17) 0.3026(2) 0.0776(5) Uani 1 1 d . . . . .
H00W H 0.793101 0.600049 0.312137 0.093 Uiso 1 1 calc R U . . .
C00X C 0.7804(2) 0.02058(19) 0.0817(2) 0.0820(6) Uani 1 1 d . . . . .
C00Y C 0.4249(2) 0.27893(16) 0.98609(16) 0.0748(5) Uani 1 1 d . . . . .
C00Z C 0.9429(2) 0.3659(2) 0.2062(2) 0.0824(6) Uani 1 1 d . . . . .
H00Z H 1.019169 0.336669 0.150138 0.099 Uiso 1 1 calc R U . . .
C010 C 0.9186(2) 0.4793(2) 0.2194(2) 0.0826(6) Uani 1 1 d . . . . .
C011 C -0.0921(2) 0.3172(2) 0.5990(3) 0.1159(11) Uani 1 1 d . . . . .
H01A H -0.084452 0.368235 0.646591 0.174 Uiso 1 1 calc R U . . .
H01B H -0.169340 0.286470 0.643574 0.174 Uiso 1 1 calc R U . . .
H01C H -0.088933 0.357223 0.521650 0.174 Uiso 1 1 calc R U . . .
C012 C 0.4016(3) 0.1829(2) 1.09198(19) 0.1143(11) Uani 1 1 d . . . . .
H01D H 0.354389 0.131427 1.084384 0.171 Uiso 1 1 calc R U . . .
H01E H 0.356775 0.213559 1.169171 0.171 Uiso 1 1 calc R U . . .
H01F H 0.479133 0.143275 1.088959 0.171 Uiso 1 1 calc R U . . .
C013 C -0.0011(2) 0.1470(3) 0.6948(3) 0.1155(10) Uani 1 1 d . . . . .
H01G H 0.056322 0.079530 0.677363 0.173 Uiso 1 1 calc R U . . .
H01H H -0.083725 0.126915 0.736165 0.173 Uiso 1 1 calc R U . . .
H01I H 0.014766 0.187346 0.746580 0.173 Uiso 1 1 calc R U . . .
C014 C 0.3060(3) 0.3530(3) 1.0008(2) 0.1141(10) Uani 1 1 d . . . . .
H01J H 0.323631 0.420759 0.943876 0.171 Uiso 1 1 calc R U . . .
H01K H 0.264336 0.372503 1.083593 0.171 Uiso 1 1 calc R U . . .
H01L H 0.254335 0.312993 0.984304 0.171 Uiso 1 1 calc R U . . .
C015 C 0.5145(4) 0.3512(3) 0.9906(3) 0.1227(11) Uani 1 1 d . . . . .
H01M H 0.588143 0.303822 0.988644 0.184 Uiso 1 1 calc R U . . .
H01N H 0.476049 0.386542 1.065194 0.184 Uiso 1 1 calc R U . . .
H01O H 0.535362 0.408405 0.920750 0.184 Uiso 1 1 calc R U . . .
C016 C 0.0087(3) 0.1487(3) 0.4867(4) 0.1213(11) Uani 1 1 d . . . . .
H01P H 0.012822 0.195515 0.412139 0.182 Uiso 1 1 calc R U . . .
H01Q H -0.067065 0.115132 0.524765 0.182 Uiso 1 1 calc R U . . .
H01R H 0.077237 0.090193 0.467805 0.182 Uiso 1 1 calc R U . . .

loop_
_atom_site_aniso_label
_atom_site_aniso_U_11
_atom_site_aniso_U_22
_atom_site_aniso_U_33
_atom_site_aniso_U_23
_atom_site_aniso_U_13
_atom_site_aniso_U_12
Cl1 0.1574(7) 0.1090(5) 0.1206(6) -0.0679(5) -0.0175(5) -0.0008(5)
Cl 0.1226(6) 0.1092(5) 0.1569(7) 0.0003(5) -0.0179(5) -0.0695(5)
O003 0.0482(6) 0.0431(5) 0.0600(6) 0.0061(4) -0.0257(5) -0.0039(4)
O004 0.0615(6) 0.0433(5) 0.0471(5) -0.0029(4) -0.0259(5) 0.0055(5)
O005 0.0751(7) 0.0480(6) 0.0614(6) 0.0083(5) -0.0333(6) -0.0116(5)
O006 0.0628(7) 0.0486(6) 0.0737(7) -0.0114(5) -0.0329(6) 0.0074(5)
C007 0.0581(8) 0.0411(7) 0.0512(8) 0.0020(6) -0.0298(7) -0.0067(6)
C008 0.0503(8) 0.0407(7) 0.0627(9) -0.0029(6) -0.0308(7) -0.0032(6)
C009 0.0508(8) 0.0410(7) 0.0577(8) -0.0062(6) -0.0293(7) 0.0015(6)
C00A 0.0580(9) 0.0418(7) 0.0552(8) -0.0034(6) -0.0297(7) -0.0005(6)
C00B 0.0629(9) 0.0409(7) 0.0489(7) -0.0020(6) -0.0301(7) -0.0041(7)
C00C 0.0562(8) 0.0412(7) 0.0572(8) 0.0001(6) -0.0304(7) -0.0043(6)
C00D 0.0519(8) 0.0420(7) 0.0496(7) -0.0047(6) -0.0241(7) 0.0003(6)
C00E 0.0510(8) 0.0415(7) 0.0504(7) 0.0016(6) -0.0241(7) -0.0054(6)
C00F 0.0563(9) 0.0465(8) 0.0582(8) -0.0067(6) -0.0300(7) -0.0038(7)
C00G 0.0556(9) 0.0413(8) 0.0699(10) -0.0036(7) -0.0303(8) -0.0032(7)
C00H 0.0591(9) 0.0470(8) 0.0557(8) -0.0035(6) -0.0301(7) -0.0071(7)
C00I 0.0716(10) 0.0411(8) 0.0544(8) -0.0021(6) -0.0310(8) -0.0043(7)
C00J 0.0681(10) 0.0456(8) 0.0708(10) 0.0004(7) -0.0368(9) 0.0037(8)
C00K 0.0734(11) 0.0453(8) 0.0669(10) 0.0048(7) -0.0379(9) -0.0005(8)
C00L 0.0556(9) 0.0467(8) 0.0799(11) -0.0125(7) -0.0343(8) 0.0010(7)
C00M 0.0814(11) 0.0465(8) 0.0545(8) 0.0024(7) -0.0349(8) -0.0136(8)
C00N 0.0909(13) 0.0524(9) 0.0617(10) 0.0071(7) -0.0436(10) -0.0060(9)
C00O 0.0692(10) 0.0501(9) 0.0711(10) -0.0087(8) -0.0327(9) -0.0085(8)
C00P 0.0628(10) 0.0517(9) 0.0907(12) -0.0048(8) -0.0438(10) 0.0069(8)
C00Q 0.0730(11) 0.0498(9) 0.0697(10) -0.0086(7) -0.0336(9) -0.0085(8)
C00R 0.0750(11) 0.0563(10) 0.0611(9) -0.0091(8) -0.0239(9) -0.0100(8)
C00S 0.0623(10) 0.0572(10) 0.0744(11) -0.0087(8) -0.0234(9) -0.0104(8)
C00T 0.0932(14) 0.0536(10) 0.0944(14) -0.0217(10) -0.0436(12) -0.0056(10)
C00U 0.0877(14) 0.0823(14) 0.0650(11) -0.0189(10) -0.0151(10) -0.0112(11)
C00V 0.0536(10) 0.0543(10) 0.1178(16) -0.0099(10) -0.0393(10) -0.0014(8)
C00W 0.0943(15) 0.0543(10) 0.0936(14) -0.0048(9) -0.0435(12) -0.0229(10)
C00X 0.0900(14) 0.0739(13) 0.0830(13) -0.0325(11) -0.0306(12) -0.0015(11)
C00Y 0.1192(17) 0.0537(10) 0.0534(9) -0.0006(7) -0.0397(10) -0.0099(10)
C00Z 0.0654(12) 0.0818(14) 0.0876(14) -0.0106(11) -0.0154(10) -0.0201(10)
C010 0.0841(14) 0.0758(13) 0.0898(14) -0.0012(11) -0.0312(12) -0.0343(11)
C011 0.0586(12) 0.0693(14) 0.200(3) -0.0148(17) -0.0402(16) 0.0043(11)
C012 0.197(3) 0.0686(14) 0.0578(11) 0.0050(10) -0.0396(15) -0.0154(17)
C013 0.0624(13) 0.118(2) 0.136(2) 0.0262(18) -0.0252(14) -0.0218(13)
C014 0.137(2) 0.115(2) 0.0607(12) -0.0201(13) -0.0253(14) 0.0243(18)
C015 0.208(3) 0.0982(19) 0.0986(18) -0.0153(14) -0.086(2) -0.043(2)
C016 0.0981(18) 0.0976(19) 0.205(3) -0.043(2) -0.085(2) -0.0146(15)

loop_
_atom_type_symbol
_atom_type_description
_atom_type_scat_dispersion_real
_atom_type_scat_dispersion_imag
_atom_type_scat_source
C C 0.0181 0.0091 'International Tables Vol C Tables 4.2.6.8 and 6.1.1.4'
H H 0.0000 0.0000 'International Tables Vol C Tables 4.2.6.8 and 6.1.1.4'
Cl Cl 0.3639 0.7018 'International Tables Vol C Tables 4.2.6.8 and 6.1.1.4'
O O 0.0492 0.0322 'International Tables Vol C Tables 4.2.6.8 and 6.1.1.4'

loop_
_geom_angle_atom_site_label_1
_geom_angle_atom_site_label_2
_geom_angle_atom_site_label_3
_geom_angle
_geom_angle_site_symmetry_1
_geom_angle_site_symmetry_3
_geom_angle_publ_flag
C009 O003 C00E 108.14(10) . . ?
C007 O004 C00D 108.09(11) . . ?
O004 C007 C00C 113.57(13) . . ?
O004 C007 C00I 123.44(13) . . ?
C00I C007 C00C 122.98(14) . . ?
O006 C008 C00C 130.21(14) . . ?
O006 C008 C00D 124.76(14) . . ?
C00C C008 C00D 105.01(12) . . ?
O003 C009 C00A 113.60(13) . . ?
O003 C009 C00G 123.54(13) . . ?
C00G C009 C00A 122.86(14) . . ?
C009 C00A C00B 108.07(13) . . ?
C009 C00A C00J 119.40(15) . . ?
C00J C00A C00B 132.46(14) . . ?
O005 C00B C00A 130.19(14) . . ?
O005 C00B C00E 124.86(14) . . ?
C00A C00B C00E 104.91(12) . . ?
C007 C00C C008 108.15(13) . . ?
C007 C00C C00K 119.33(15) . . ?
C00K C00C C008 132.44(15) . . ?
O004 C00D C008 104.85(11) . . ?
O004 C00D C00E 105.70(12) . . ?
O004 C00D C00H 108.22(12) . . ?
C008 C00D C00E 110.64(12) . . ?
C00H C00D C008 111.56(12) . . ?
C00H C00D C00E 115.14(12) . . ?
O003 C00E C00B 104.95(11) . . ?
O003 C00E C00D 105.74(11) . . ?
O003 C00E C00F 108.28(12) . . ?
C00B C00E C00D 110.59(12) . . ?
C00F C00E C00B 111.48(12) . . ?
C00F C00E C00D 115.10(12) . . ?
C00O C00F C00E 120.01(14) . . ?
C00R C00F C00E 121.57(14) . . ?
C00R C00F C00O 118.42(16) . . ?
C009 C00G H00G 120.9 . . ?
C009 C00G C00L 118.28(15) . . ?
C00L C00G H00G 120.9 . . ?
C00Q C00H C00D 120.06(15) . . ?
C00S C00H C00D 121.52(14) . . ?
C00S C00H C00Q 118.43(16) . . ?
C007 C00I H00I 121.0 . . ?
C007 C00I C00M 118.10(15) . . ?
C00M C00I H00I 121.0 . . ?
C00A C00J H00J 120.8 . . ?
C00P C00J C00A 118.37(15) . . ?
C00P C00J H00J 120.8 . . ?
C00C C00K H00K 120.8 . . ?
C00N C00K C00C 118.42(16) . . ?
C00N C00K H00K 120.8 . . ?
C00G C00L C00P 118.81(16) . . ?
C00G C00L C00V 120.18(15) . . ?
C00P C00L C00V 120.83(15) . . ?
C00I C00M C00N 118.89(16) . . ?
C00I C00M C00Y 119.94(15) . . ?
C00N C00M C00Y 121.00(15) . . ?
C00K C00N C00M 122.26(15) . . ?
C00K C00N H00N 118.9 . . ?
C00M C00N H00N 118.9 . . ?
C00F C00O H00O 119.5 . . ?
C00T C00O C00F 121.06(18) . . ?
C00T C00O H00O 119.5 . . ?
C00J C00P C00L 122.27(16) . . ?
C00J C00P H00P 118.9 . . ?
C00L C00P H00P 118.9 . . ?
C00H C00Q H00Q 119.5 . . ?
C00W C00Q C00H 120.98(18) . . ?
C00W C00Q H00Q 119.5 . . ?
C00F C00R H00R 119.7 . . ?
C00F C00R C00U 120.55(18) . . ?
C00U C00R H00R 119.7 . . ?
C00H C00S H00S 119.7 . . ?
C00Z C00S C00H 120.69(18) . . ?
C00Z C00S H00S 119.7 . . ?
C00O C00T H00T 120.3 . . ?
C00X C00T C00O 119.32(19) . . ?
C00X C00T H00T 120.3 . . ?
C00R C00U H00U 120.2 . . ?
C00X C00U C00R 119.6(2) . . ?
C00X C00U H00U 120.2 . . ?
C00L C00V C016 105.86(19) . . ?
C011 C00V C00L 112.25(16) . . ?
C011 C00V C016 108.6(2) . . ?
C013 C00V C00L 111.74(18) . . ?
C013 C00V C011 110.0(2) . . ?
C013 C00V C016 108.3(2) . . ?
C00Q C00W H00W 120.3 . . ?
C010 C00W C00Q 119.34(19) . . ?
C010 C00W H00W 120.3 . . ?
C00T C00X Cl1 119.58(17) . . ?
C00T C00X C00U 121.03(19) . . ?
C00U C00X Cl1 119.39(18) . . ?
C00M C00Y C012 112.19(16) . . ?
C00M C00Y C015 105.57(19) . . ?
C012 C00Y C015 108.4(2) . . ?
C014 C00Y C00M 111.91(17) . . ?
C014 C00Y C012 110.2(2) . . ?
C014 C00Y C015 108.4(2) . . ?
C00S C00Z H00Z 120.3 . . ?
C010 C00Z C00S 119.4(2) . . ?
C010 C00Z H00Z 120.3 . . ?
C00W C010 Cl 119.58(17) . . ?
C00W C010 C00Z 121.15(19) . . ?
C00Z C010 Cl 119.27(18) . . ?
C00V C011 H01A 109.5 . . ?
C00V C011 H01B 109.5 . . ?
C00V C011 H01C 109.5 . . ?
H01A C011 H01B 109.5 . . ?
H01A C011 H01C 109.5 . . ?
H01B C011 H01C 109.5 . . ?
C00Y C012 H01D 109.5 . . ?
C00Y C012 H01E 109.5 . . ?
C00Y C012 H01F 109.5 . . ?
H01D C012 H01E 109.5 . . ?
H01D C012 H01F 109.5 . . ?
H01E C012 H01F 109.5 . . ?
C00V C013 H01G 109.5 . . ?
C00V C013 H01H 109.5 . . ?
C00V C013 H01I 109.5 . . ?
H01G C013 H01H 109.5 . . ?
H01G C013 H01I 109.5 . . ?
H01H C013 H01I 109.5 . . ?
C00Y C014 H01J 109.5 . . ?
C00Y C014 H01K 109.5 . . ?
C00Y C014 H01L 109.5 . . ?
H01J C014 H01K 109.5 . . ?
H01J C014 H01L 109.5 . . ?
H01K C014 H01L 109.5 . . ?
C00Y C015 H01M 109.5 . . ?
C00Y C015 H01N 109.5 . . ?
C00Y C015 H01O 109.5 . . ?
H01M C015 H01N 109.5 . . ?
H01M C015 H01O 109.5 . . ?
H01N C015 H01O 109.5 . . ?
C00V C016 H01P 109.5 . . ?
C00V C016 H01Q 109.5 . . ?
C00V C016 H01R 109.5 . . ?
H01P C016 H01Q 109.5 . . ?
H01P C016 H01R 109.5 . . ?
H01Q C016 H01R 109.5 . . ?

loop_
_geom_bond_atom_site_label_1
_geom_bond_atom_site_label_2
_geom_bond_distance
_geom_bond_site_symmetry_2
_geom_bond_publ_flag
Cl1 C00X 1.740(2) . ?
Cl C010 1.743(2) . ?
O003 C009 1.3714(18) . ?
O003 C00E 1.4484(17) . ?
O004 C007 1.3697(17) . ?
O004 C00D 1.4507(18) . ?
O005 C00B 1.2088(18) . ?
O006 C008 1.2121(18) . ?
C007 C00C 1.381(2) . ?
C007 C00I 1.376(2) . ?
C008 C00C 1.443(2) . ?
C008 C00D 1.553(2) . ?
C009 C00A 1.382(2) . ?
C009 C00G 1.373(2) . ?
C00A C00B 1.446(2) . ?
C00A C00J 1.393(2) . ?
C00B C00E 1.555(2) . ?
C00C C00K 1.396(2) . ?
C00D C00E 1.557(2) . ?
C00D C00H 1.521(2) . ?
C00E C00F 1.521(2) . ?
C00F C00O 1.391(2) . ?
C00F C00R 1.385(2) . ?
C00G H00G 0.9300 . ?
C00G C00L 1.391(2) . ?
C00H C00Q 1.391(2) . ?
C00H C00S 1.386(2) . ?
C00I H00I 0.9300 . ?
C00I C00M 1.395(2) . ?
C00J H00J 0.9300 . ?
C00J C00P 1.368(3) . ?
C00K H00K 0.9300 . ?
C00K C00N 1.368(3) . ?
C00L C00P 1.409(2) . ?
C00L C00V 1.527(3) . ?
C00M C00N 1.409(3) . ?
C00M C00Y 1.527(2) . ?
C00N H00N 0.9300 . ?
C00O H00O 0.9300 . ?
C00O C00T 1.379(3) . ?
C00P H00P 0.9300 . ?
C00Q H00Q 0.9300 . ?
C00Q C00W 1.379(3) . ?
C00R H00R 0.9300 . ?
C00R C00U 1.386(3) . ?
C00S H00S 0.9300 . ?
C00S C00Z 1.383(3) . ?
C00T H00T 0.9300 . ?
C00T C00X 1.370(3) . ?
C00U H00U 0.9300 . ?
C00U C00X 1.371(3) . ?
C00V C011 1.526(3) . ?
C00V C013 1.511(4) . ?
C00V C016 1.532(4) . ?
C00W H00W 0.9300 . ?
C00W C010 1.367(3) . ?
C00Y C012 1.527(3) . ?
C00Y C014 1.506(4) . ?
C00Y C015 1.538(4) . ?
C00Z H00Z 0.9300 . ?
C00Z C010 1.374(3) . ?
C011 H01A 0.9600 . ?
C011 H01B 0.9600 . ?
C011 H01C 0.9600 . ?
C012 H01D 0.9600 . ?
C012 H01E 0.9600 . ?
C012 H01F 0.9600 . ?
C013 H01G 0.9600 . ?
C013 H01H 0.9600 . ?
C013 H01I 0.9600 . ?
C014 H01J 0.9600 . ?
C014 H01K 0.9600 . ?
C014 H01L 0.9600 . ?
C015 H01M 0.9600 . ?
C015 H01N 0.9600 . ?
C015 H01O 0.9600 . ?
C016 H01P 0.9600 . ?
C016 H01Q 0.9600 . ?
C016 H01R 0.9600 . ?

loop_
_geom_torsion_atom_site_label_1
_geom_torsion_atom_site_label_2
_geom_torsion_atom_site_label_3
_geom_torsion_atom_site_label_4
_geom_torsion
_geom_torsion_site_symmetry_1
_geom_torsion_site_symmetry_2
_geom_torsion_site_symmetry_3
_geom_torsion_site_symmetry_4
_geom_torsion_publ_flag
O003 C009 C00A C00B 1.60(18) . . . . ?
O003 C009 C00A C00J 178.98(14) . . . . ?
O003 C009 C00G C00L -178.04(14) . . . . ?
O003 C00E C00F C00O -17.30(19) . . . . ?
O003 C00E C00F C00R 163.03(15) . . . . ?
O004 C007 C00C C008 1.78(18) . . . . ?
O004 C007 C00C C00K 179.04(14) . . . . ?
O004 C007 C00I C00M -178.03(14) . . . . ?
O004 C00D C00E O003 -53.34(13) . . . . ?
O004 C00D C00E C00B 59.75(14) . . . . ?
O004 C00D C00E C00F -172.81(11) . . . . ?
O004 C00D C00H C00Q -17.31(19) . . . . ?
O004 C00D C00H C00S 162.91(15) . . . . ?
O005 C00B C00E O003 176.93(14) . . . . ?
O005 C00B C00E C00D 63.34(19) . . . . ?
O005 C00B C00E C00F -66.07(19) . . . . ?
O006 C008 C00C C007 -179.66(16) . . . . ?
O006 C008 C00C C00K 3.6(3) . . . . ?
O006 C008 C00D O004 176.79(14) . . . . ?
O006 C008 C00D C00E 63.27(19) . . . . ?
O006 C008 C00D C00H -66.30(19) . . . . ?
C007 O004 C00D C008 5.82(15) . . . . ?
C007 O004 C00D C00E 122.79(12) . . . . ?
C007 O004 C00D C00H -113.35(13) . . . . ?
C007 C00C C00K C00N -0.7(3) . . . . ?
C007 C00I C00M C00N -1.2(3) . . . . ?
C007 C00I C00M C00Y 174.14(17) . . . . ?
C008 C00C C00K C00N 175.81(17) . . . . ?
C008 C00D C00E O003 59.64(15) . . . . ?
C008 C00D C00E C00B 172.73(12) . . . . ?
C008 C00D C00E C00F -59.83(16) . . . . ?
C008 C00D C00H C00Q -132.15(15) . . . . ?
C008 C00D C00H C00S 48.1(2) . . . . ?
C009 O003 C00E C00B 5.80(15) . . . . ?
C009 O003 C00E C00D 122.76(12) . . . . ?
C009 O003 C00E C00F -113.36(13) . . . . ?
C009 C00A C00B O005 -179.75(16) . . . . ?
C009 C00A C00B C00E 2.12(16) . . . . ?
C009 C00A C00J C00P -0.7(3) . . . . ?
C009 C00G C00L C00P -1.0(3) . . . . ?
C009 C00G C00L C00V 174.13(16) . . . . ?
C00A C009 C00G C00L 0.8(2) . . . . ?
C00A C00B C00E O003 -4.81(15) . . . . ?
C00A C00B C00E C00D -118.40(13) . . . . ?
C00A C00B C00E C00F 112.19(14) . . . . ?
C00A C00J C00P C00L 0.5(3) . . . . ?
C00B C00A C00J C00P 175.97(17) . . . . ?
C00B C00E C00F C00O -132.26(15) . . . . ?
C00B C00E C00F C00R 48.1(2) . . . . ?
C00C C007 C00I C00M 1.1(3) . . . . ?
C00C C008 C00D O004 -4.73(15) . . . . ?
C00C C008 C00D C00E -118.26(13) . . . . ?
C00C C008 C00D C00H 112.17(14) . . . . ?
C00C C00K C00N C00M 0.6(3) . . . . ?
C00D O004 C007 C00C -5.02(17) . . . . ?
C00D O004 C007 C00I 174.17(15) . . . . ?
C00D C008 C00C C007 1.98(16) . . . . ?
C00D C008 C00C C00K -174.79(17) . . . . ?
C00D C00E C00F C00O 100.76(17) . . . . ?
C00D C00E C00F C00R -78.91(19) . . . . ?
C00D C00H C00Q C00W -178.43(16) . . . . ?
C00D C00H C00S C00Z 177.67(18) . . . . ?
C00E O003 C009 C00A -4.90(17) . . . . ?
C00E O003 C009 C00G 174.04(14) . . . . ?
C00E C00D C00H C00Q 100.68(17) . . . . ?
C00E C00D C00H C00S -79.10(19) . . . . ?
C00E C00F C00O C00T -178.47(17) . . . . ?
C00E C00F C00R C00U 177.71(18) . . . . ?
C00F C00O C00T C00X 0.5(3) . . . . ?
C00F C00R C00U C00X 1.0(3) . . . . ?
C00G C009 C00A C00B -177.34(14) . . . . ?
C00G C009 C00A C00J 0.0(2) . . . . ?
C00G C00L C00P C00J 0.4(3) . . . . ?
C00G C00L C00V C011 155.8(2) . . . . ?
C00G C00L C00V C013 31.7(3) . . . . ?
C00G C00L C00V C016 -85.9(2) . . . . ?
C00H C00D C00E O003 -172.73(12) . . . . ?
C00H C00D C00E C00B -59.64(17) . . . . ?
C00H C00D C00E C00F 67.80(16) . . . . ?
C00H C00Q C00W C010 0.5(3) . . . . ?
C00H C00S C00Z C010 1.0(3) . . . . ?
C00I C007 C00C C008 -177.41(15) . . . . ?
C00I C007 C00C C00K -0.2(2) . . . . ?
C00I C00M C00N C00K 0.4(3) . . . . ?
C00I C00M C00Y C012 155.9(2) . . . . ?
C00I C00M C00Y C014 31.5(3) . . . . ?
C00I C00M C00Y C015 -86.2(2) . . . . ?
C00J C00A C00B O005 3.3(3) . . . . ?
C00J C00A C00B C00E -174.79(17) . . . . ?
C00N C00M C00Y C012 -28.9(3) . . . . ?
C00N C00M C00Y C014 -153.3(2) . . . . ?
C00N C00M C00Y C015 89.0(2) . . . . ?
C00O C00F C00R C00U -2.0(3) . . . . ?
C00O C00T C00X Cl1 177.92(17) . . . . ?
C00O C00T C00X C00U -1.6(4) . . . . ?
C00P C00L C00V C011 -29.2(3) . . . . ?
C00P C00L C00V C013 -153.3(2) . . . . ?
C00P C00L C00V C016 89.1(2) . . . . ?
C00Q C00H C00S C00Z -2.1(3) . . . . ?
C00Q C00W C010 Cl 177.95(17) . . . . ?
C00Q C00W C010 C00Z -1.7(4) . . . . ?
C00R C00F C00O C00T 1.2(3) . . . . ?
C00R C00U C00X Cl1 -178.66(18) . . . . ?
C00R C00U C00X C00T 0.8(4) . . . . ?
C00S C00H C00Q C00W 1.4(3) . . . . ?
C00S C00Z C010 Cl -178.70(18) . . . . ?
C00S C00Z C010 C00W 1.0(4) . . . . ?
C00V C00L C00P C00J -174.70(18) . . . . ?
C00Y C00M C00N C00K -174.87(18) . . . . ?
